data_7206993
loop_
_publ_author_name
'Li, Yan'
'Yang, Weiping'
'Guo, Rong'
'Chen, Yuanyin'
'Gong, Shuling'

_publ_section_title
;
 Invariant water inclusion property of 1,3-alternate
 p-tert-butylthiacalix[4]arene tetra-methyleneoxycarboxylic acid
;
_journal_issue 4
_journal_name_full CrystEngComm
_journal_page_first 1455
_journal_paper_doi 10.1039/c1ce05800b
_journal_volume 14
_journal_year 2012
_chemical_formula_moiety 'C48 H56 O12 S4, 2 (C3H6O), 2 (H2O)'
_chemical_formula_sum 'C54 H72 O16 S4'
_chemical_formula_weight 1105.40
_chemical_name_systematic
;
?
;
_space_group_IT_number 9
_symmetry_cell_setting monoclinic
_symmetry_space_group_name_Hall 'C -2yc'
_symmetry_space_group_name_H-M 'C 1 c 1'
_atom_sites_solution_hydrogens geom
_atom_sites_solution_primary direct
_atom_sites_solution_secondary difmap
_audit_creation_method SHELXL-97
_cell_angle_alpha 90.00
_cell_angle_beta 101.453(15)
_cell_angle_gamma 90.00
_cell_formula_units_Z 4
_cell_length_a 10.501(8)
_cell_length_b 30.32(2)
_cell_length_c 18.838(14)
_cell_measurement_reflns_used 2048
_cell_measurement_temperature 298(2)
_cell_measurement_theta_max 17.92
_cell_measurement_theta_min 2.58
_cell_volume 5878(7)
_computing_cell_refinement 'Bruker SMART'
_computing_data_collection 'Bruker SMART'
_computing_data_reduction 'Bruker SAINT'
_computing_molecular_graphics 'Bruker SHELXTL'
_computing_publication_material 'Bruker SHELXTL'
_computing_structure_refinement 'SHELXL-97 (Sheldrick, 1997)'
_computing_structure_solution 'SHELXS-97 (Sheldrick, 1990)'
_diffrn_ambient_temperature 298(2)
_diffrn_measured_fraction_theta_full 0.999
_diffrn_measured_fraction_theta_max 0.999
_diffrn_measurement_device_type 'CCD area detector'
_diffrn_measurement_method 'phi and omega scans'
_diffrn_radiation_monochromator graphite
_diffrn_radiation_source 'fine-focus sealed tube'
_diffrn_radiation_type MoK\a
_diffrn_radiation_wavelength 0.71073
_diffrn_reflns_av_R_equivalents 0.1160
_diffrn_reflns_av_sigmaI/netI 0.1406
_diffrn_reflns_limit_h_max 12
_diffrn_reflns_limit_h_min -12
_diffrn_reflns_limit_k_max 36
_diffrn_reflns_limit_k_min -36
_diffrn_reflns_limit_l_max 22
_diffrn_reflns_limit_l_min -22
_diffrn_reflns_number 28197
_diffrn_reflns_theta_full 25.01
_diffrn_reflns_theta_max 25.01
_diffrn_reflns_theta_min 2.09
_exptl_absorpt_coefficient_mu 0.225
_exptl_absorpt_correction_T_max 0.9778
_exptl_absorpt_correction_T_min 0.9648
_exptl_absorpt_correction_type multi-scan
_exptl_absorpt_process_details SADABS
_exptl_crystal_colour colorless
_exptl_crystal_density_diffrn 1.248
_exptl_crystal_density_method 'not measured'
_exptl_crystal_description block
_exptl_crystal_F_000 2348
_exptl_crystal_size_max 0.16
_exptl_crystal_size_mid 0.12
_exptl_crystal_size_min 0.10
_refine_diff_density_max 0.575
_refine_diff_density_min -0.361
_refine_diff_density_rms 0.080
_refine_ls_abs_structure_details 'Flack H D (1983), Acta Cryst. A39, 876-881'
_refine_ls_abs_structure_Flack 0.18(14)
_refine_ls_extinction_method none
_refine_ls_goodness_of_fit_ref 1.117
_refine_ls_hydrogen_treatment mixed
_refine_ls_matrix_type full
_refine_ls_number_parameters 702
_refine_ls_number_reflns 10260
_refine_ls_number_restraints 320
_refine_ls_restrained_S_all 1.118
_refine_ls_R_factor_all 0.1585
_refine_ls_R_factor_gt 0.1143
_refine_ls_shift/su_max 0.010
_refine_ls_shift/su_mean 0.001
_refine_ls_structure_factor_coef Fsqd
_refine_ls_weighting_details 'calc w=1/[\s^2^(Fo^2^)+(0.1140P)^2^+1.3103P] where P=(Fo^2^+2Fc^2^)/3'
_refine_ls_weighting_scheme calc
_refine_ls_wR_factor_gt 0.2411
_refine_ls_wR_factor_ref 0.2646
_reflns_number_gt 6803
_reflns_number_total 10260
_reflns_threshold_expression >2sigma(I)
_cod_data_source_file c1ce05800b.txt
_cod_data_source_block 2
_cod_depositor_comments
;
The following automatic conversions were performed:

'_exptl_absorpt_correction_type' value 'Multi-scan' changed to
'multi-scan' according to
/home/saulius/struct/CIF-dictionaries/cif_core.dic dictionary named
'cif_core.dic' version 2.4.1 from 2010-06-29.

Automatic conversion script
Id: cif_fix_values 1715 2011-07-08 13:25:40Z adriana 
;
_cod_original_cell_volume 5879(8)
_cod_original_sg_symbol_H-M Cc
_cod_database_code 7206993

loop_
_symmetry_equiv_pos_as_xyz
'x, y, z'
'x, -y, z+1/2'
'x+1/2, y+1/2, z'
'x+1/2, -y+1/2, z+1/2'

loop_
_atom_site_label
_atom_site_type_symbol
_atom_site_fract_x
_atom_site_fract_y
_atom_site_fract_z
_atom_site_U_iso_or_equiv
_atom_site_adp_type
_atom_site_occupancy
_atom_site_symmetry_multiplicity
_atom_site_calc_flag
_atom_site_refinement_flags
C1 C 0.2216(7) 0.3550(3) 0.9729(4) 0.0290(18) Uani 1 1 d U
C6 C 0.2664(8) 0.3338(3) 0.9212(5) 0.0336(18) Uani 1 1 d U
C5 C 0.2926(8) 0.3557(3) 0.8611(5) 0.0344(19) Uani 1 1 d U
C4 C 0.2667(8) 0.4007(3) 0.8577(5) 0.043(2) Uani 1 1 d U
H4 H 0.2856 0.4163 0.8185 0.052 Uiso 1 1 calc R
C3 C 0.2162(9) 0.4232(3) 0.9069(5) 0.043(2) Uani 1 1 d U
C2 C 0.2005(9) 0.3998(3) 0.9662(5) 0.041(2) Uani 1 1 d U
H2 H 0.1743 0.4147 1.0040 0.049 Uiso 1 1 calc R
C11 C 0.1574(10) 0.2659(4) 0.8927(6) 0.057(3) Uani 1 1 d U
H11A H 0.1252 0.2768 0.8440 0.069 Uiso 1 1 calc R
H11B H 0.0933 0.2727 0.9218 0.069 Uiso 1 1 calc R
C12 C 0.1774(10) 0.2170(4) 0.8908(6) 0.053(2) Uani 1 1 d U
C7 C 0.1846(11) 0.4733(4) 0.8965(6) 0.058(3) Uani 1 1 d U
C10 C 0.0473(16) 0.4811(6) 0.9015(10) 0.124(7) Uani 1 1 d U
H10A H 0.0201 0.4589 0.9316 0.185 Uiso 1 1 calc R
H10B H -0.0065 0.4798 0.8539 0.185 Uiso 1 1 calc R
H10C H 0.0392 0.5097 0.9221 0.185 Uiso 1 1 calc R
C8 C 0.2335(18) 0.4943(5) 0.8384(9) 0.115(6) Uani 1 1 d U
H8A H 0.3252 0.4992 0.8533 0.173 Uiso 1 1 calc R
H8B H 0.1902 0.5221 0.8269 0.173 Uiso 1 1 calc R
H8C H 0.2174 0.4756 0.7964 0.173 Uiso 1 1 calc R
C9 C 0.239(2) 0.4978(5) 0.9662(9) 0.127(7) Uani 1 1 d U
H9A H 0.3241 0.5089 0.9644 0.190 Uiso 1 1 calc R
H9B H 0.2450 0.4781 1.0066 0.190 Uiso 1 1 calc R
H9C H 0.1829 0.5220 0.9718 0.190 Uiso 1 1 calc R
C13 C 0.4898(8) 0.3007(3) 0.8255(5) 0.0353(19) Uani 1 1 d U
C18 C 0.4978(7) 0.2558(3) 0.8122(5) 0.038(2) Uani 1 1 d U
H18 H 0.4227 0.2412 0.7897 0.045 Uiso 1 1 calc R
C17 C 0.6130(8) 0.2315(3) 0.8307(4) 0.0387(19) Uani 1 1 d U
C16 C 0.7228(8) 0.2559(3) 0.8721(5) 0.039(2) Uani 1 1 d U
H16 H 0.8023 0.2418 0.8868 0.046 Uiso 1 1 calc R
C15 C 0.7104(8) 0.2996(3) 0.8897(4) 0.0320(18) Uani 1 1 d U
C14 C 0.5957(9) 0.3228(3) 0.8661(5) 0.0331(18) Uani 1 1 d U
C23 C 0.6178(16) 0.3948(4) 0.8212(7) 0.085(4) Uani 1 1 d U
H23A H 0.5479 0.3924 0.7792 0.102 Uiso 1 1 calc R
H23B H 0.6963 0.3837 0.8077 0.102 Uiso 1 1 calc R
C24 C 0.6373(17) 0.4434(5) 0.8418(9) 0.095(4) Uani 1 1 d U
C19 C 0.6235(8) 0.1840(3) 0.8106(5) 0.038(2) Uani 1 1 d U
C22 C 0.7553(11) 0.1639(4) 0.8392(8) 0.088(5) Uani 1 1 d U
H22A H 0.7839 0.1718 0.8891 0.132 Uiso 1 1 calc R
H22B H 0.8165 0.1746 0.8115 0.132 Uiso 1 1 calc R
H22C H 0.7494 0.1323 0.8350 0.132 Uiso 1 1 calc R
C20 C 0.5942(12) 0.1808(3) 0.7278(5) 0.057(3) Uani 1 1 d U
H20A H 0.6063 0.1509 0.7136 0.085 Uiso 1 1 calc R
H20B H 0.6519 0.1998 0.7084 0.085 Uiso 1 1 calc R
H20C H 0.5059 0.1896 0.7094 0.085 Uiso 1 1 calc R
C21 C 0.5267(12) 0.1559(4) 0.8397(7) 0.069(3) Uani 1 1 d U
H21A H 0.5397 0.1595 0.8913 0.103 Uiso 1 1 calc R
H21B H 0.5389 0.1255 0.8285 0.103 Uiso 1 1 calc R
H21C H 0.4401 0.1649 0.8178 0.103 Uiso 1 1 calc R
C25 C 0.8135(8) 0.3479(3) 1.0178(5) 0.0347(19) Uani 1 1 d U
C30 C 0.7641(7) 0.3207(3) 1.0672(5) 0.0261(18) Uani 1 1 d U
C29 C 0.7435(7) 0.3401(3) 1.1289(4) 0.0293(18) Uani 1 1 d U
C28 C 0.7750(8) 0.3836(3) 1.1469(4) 0.0313(18) Uani 1 1 d U
H28 H 0.7577 0.3954 1.1895 0.038 Uiso 1 1 calc R
C27 C 0.8315(9) 0.4091(3) 1.1019(4) 0.0394(19) Uani 1 1 d U
C26 C 0.8501(9) 0.3924(3) 1.0364(5) 0.041(2) Uani 1 1 d U
H26 H 0.8860 0.4099 1.0049 0.049 Uiso 1 1 calc R
C35 C 0.8566(10) 0.2502(4) 1.0735(8) 0.077(3) Uani 1 1 d U
H35A H 0.8850 0.2527 1.1255 0.092 Uiso 1 1 calc R
H35B H 0.9261 0.2609 1.0511 0.092 Uiso 1 1 calc R
C36 C 0.8327(11) 0.2040(4) 1.0547(8) 0.085(4) Uani 1 1 d U
C31 C 0.8759(10) 0.4581(4) 1.1224(5) 0.053(2) Uani 1 1 d U
C34 C 0.8453(17) 0.4727(4) 1.1931(8) 0.100(5) Uani 1 1 d U
H34A H 0.8878 0.5002 1.2072 0.150 Uiso 1 1 calc R
H34B H 0.8754 0.4509 1.2295 0.150 Uiso 1 1 calc R
H34C H 0.7531 0.4763 1.1879 0.150 Uiso 1 1 calc R
C33 C 1.0261(13) 0.4594(5) 1.1378(8) 0.092(5) Uani 1 1 d U
H33A H 1.0570 0.4467 1.0978 0.139 Uiso 1 1 calc R
H33B H 1.0596 0.4430 1.1810 0.139 Uiso 1 1 calc R
H33C H 1.0550 0.4895 1.1441 0.139 Uiso 1 1 calc R
C32 C 0.8339(19) 0.4886(5) 1.0630(8) 0.125(7) Uani 1 1 d U
H32A H 0.8757 0.5166 1.0745 0.188 Uiso 1 1 calc R
H32B H 0.7414 0.4923 1.0554 0.188 Uiso 1 1 calc R
H32C H 0.8569 0.4771 1.0198 0.188 Uiso 1 1 calc R
C37 C 0.5337(8) 0.2875(3) 1.1535(4) 0.0303(18) Uani 1 1 d U
C42 C 0.5061(9) 0.2432(3) 1.1657(5) 0.0355(19) Uani 1 1 d U
H42 H 0.5722 0.2257 1.1915 0.043 Uiso 1 1 calc R
C41 C 0.3841(8) 0.2240(3) 1.1412(5) 0.0341(18) Uani 1 1 d U
C40 C 0.2936(8) 0.2514(3) 1.1010(4) 0.0320(19) Uani 1 1 d U
H40 H 0.2142 0.2394 1.0788 0.038 Uiso 1 1 calc R
C39 C 0.3132(8) 0.2952(3) 1.0917(4) 0.0305(18) Uani 1 1 d U
C38 C 0.4307(9) 0.3151(3) 1.1199(5) 0.0303(18) Uani 1 1 d U
C47 C 0.4231(10) 0.3819(3) 1.1768(6) 0.053(2) Uani 1 1 d U
H47A H 0.4879 0.3743 1.2193 0.063 Uiso 1 1 calc R
H47B H 0.3386 0.3729 1.1850 0.063 Uiso 1 1 calc R
C48 C 0.4244(12) 0.4311(4) 1.1633(7) 0.061(3) Uani 1 1 d U
C43 C 0.3592(10) 0.1753(3) 1.1557(6) 0.052(3) Uani 1 1 d U
C46 C 0.4437(17) 0.1598(5) 1.2267(9) 0.124(7) Uani 1 1 d U
H46A H 0.4540 0.1834 1.2613 0.186 Uiso 1 1 calc R
H46B H 0.5273 0.1511 1.2184 0.186 Uiso 1 1 calc R
H46C H 0.4028 0.1351 1.2451 0.186 Uiso 1 1 calc R
C45 C 0.2275(14) 0.1653(5) 1.1588(10) 0.114(6) Uani 1 1 d U
H45A H 0.2203 0.1345 1.1694 0.171 Uiso 1 1 calc R
H45B H 0.1723 0.1719 1.1130 0.171 Uiso 1 1 calc R
H45C H 0.2013 0.1825 1.1962 0.171 Uiso 1 1 calc R
C44 C 0.379(2) 0.1499(5) 1.0925(8) 0.123(6) Uani 1 1 d U
H44A H 0.4702 0.1486 1.0919 0.185 Uiso 1 1 calc R
H44B H 0.3339 0.1640 1.0490 0.185 Uiso 1 1 calc R
H44C H 0.3460 0.1206 1.0951 0.185 Uiso 1 1 calc R
C49 C 0.4708(17) 0.5631(5) 0.1155(9) 0.115(5) Uani 1 1 d U
H49A H 0.5444 0.5605 0.1547 0.172 Uiso 1 1 calc R
H49B H 0.4752 0.5906 0.0909 0.172 Uiso 1 1 calc R
H49C H 0.4712 0.5392 0.0821 0.172 Uiso 1 1 calc R
C50 C 0.3449(15) 0.5615(4) 0.1456(9) 0.083(4) Uani 1 1 d U
C51 C 0.247(2) 0.5915(6) 0.1123(12) 0.161(9) Uani 1 1 d U
H51A H 0.1708 0.5875 0.1321 0.242 Uiso 1 1 calc R
H51B H 0.2271 0.5861 0.0611 0.242 Uiso 1 1 calc R
H51C H 0.2785 0.6211 0.1211 0.242 Uiso 1 1 calc R
C52 C 0.103(2) 0.0703(6) 0.9540(9) 0.161(8) Uani 1 1 d DU
H52A H 0.0366 0.0899 0.9632 0.241 Uiso 1 1 calc R
H52B H 0.1724 0.0692 0.9959 0.241 Uiso 1 1 calc R
H52C H 0.0677 0.0413 0.9439 0.241 Uiso 1 1 calc R
C53 C 0.1556(15) 0.0867(5) 0.8899(8) 0.209(12) Uani 1 1 d DU
C54 C 0.2884(16) 0.0679(7) 0.8934(12) 0.207(12) Uani 1 1 d DU
H54A H 0.3285 0.0819 0.8578 0.310 Uiso 1 1 calc R
H54B H 0.2816 0.0367 0.8839 0.310 Uiso 1 1 calc R
H54C H 0.3403 0.0728 0.9407 0.310 Uiso 1 1 calc R
H13A H 0.50(3) 0.251(7) 0.021(12) 0.310 Uiso 1 1 d D
H14A H 0.53(3) 0.410(11) 0.041(5) 0.310 Uiso 1 1 d D
H13B H 0.47(3) 0.211(4) -0.008(16) 0.310 Uiso 1 1 d D
H14B H 0.620(7) 0.418(10) 0.001(17) 0.310 Uiso 1 1 d D
O1 O 0.2787(6) 0.2871(2) 0.9231(4) 0.0444(16) Uani 1 1 d .
O2 O 0.2751(7) 0.1979(2) 0.9160(5) 0.067(2) Uani 1 1 d .
O3 O 0.0720(7) 0.1988(2) 0.8580(5) 0.068(2) Uani 1 1 d .
H3 H 0.0827 0.1720 0.8564 0.102 Uiso 1 1 calc R
O10 O 0.4508(5) 0.36000(19) 1.1149(3) 0.0356(15) Uani 1 1 d .
O11 O 0.4474(12) 0.4487(3) 1.1143(5) 0.109(4) Uani 1 1 d .
O12 O 0.3969(12) 0.4513(3) 1.2194(5) 0.098(3) Uani 1 1 d .
H12A H 0.4353 0.4750 1.2250 0.147 Uiso 1 1 calc R
O7 O 0.7439(5) 0.27712(19) 1.0508(3) 0.0380(15) Uani 1 1 d .
O9 O 0.7180(9) 0.1894(3) 1.0257(7) 0.109(4) Uani 1 1 d .
H9 H 0.6627 0.2055 1.0372 0.164 Uiso 1 1 calc R
O8 O 0.9300(9) 0.1792(3) 1.0620(9) 0.154(6) Uani 1 1 d .
O4 O 0.5876(6) 0.3679(2) 0.8783(3) 0.0468(17) Uani 1 1 d .
O5 O 0.6093(17) 0.4543(4) 0.9023(7) 0.127(5) Uani 1 1 d .
O6 O 0.6708(15) 0.4672(4) 0.7992(6) 0.142(5) Uani 1 1 d .
O13 O 0.5077(8) 0.2342(3) -0.0114(4) 0.0592(18) Uani 1 1 d D
O14 O 0.5332(7) 0.4121(3) -0.0033(5) 0.072(2) Uani 1 1 d D
O15 O 0.3304(13) 0.5366(3) 0.1900(7) 0.124(4) Uani 1 1 d .
O16 O 0.1007(14) 0.1139(4) 0.8462(6) 0.185(8) Uani 1 1 d D
S1 S 0.1772(2) 0.32850(8) 1.04945(12) 0.0402(6) Uani 1 1 d .
S4 S 0.3407(2) 0.32828(9) 0.78868(12) 0.0456(7) Uani 1 1 d .
S3 S 0.8535(2) 0.32763(9) 0.93647(13) 0.0462(7) Uani 1 1 d .
S2 S 0.6869(2) 0.30796(8) 1.19630(12) 0.0366(6) Uani 1 1 d .
H5 H 0.559(19) 0.436(6) 0.915(11) 0.15(8) Uiso 1 1 d .

loop_
_atom_site_aniso_label
_atom_site_aniso_U_11
_atom_site_aniso_U_22
_atom_site_aniso_U_33
_atom_site_aniso_U_23
_atom_site_aniso_U_13
_atom_site_aniso_U_12
C1 0.017(4) 0.043(4) 0.027(4) -0.004(3) 0.003(3) 0.006(3)
C6 0.022(4) 0.041(4) 0.035(4) -0.011(4) -0.001(3) 0.015(4)
C5 0.023(4) 0.053(5) 0.026(4) 0.002(4) 0.002(3) 0.006(4)
C4 0.030(4) 0.067(5) 0.033(4) 0.007(4) 0.007(4) 0.009(4)
C3 0.039(4) 0.063(5) 0.025(4) 0.002(4) 0.004(3) 0.013(4)
C2 0.032(4) 0.054(5) 0.035(4) -0.002(4) 0.001(4) 0.006(4)
C11 0.034(5) 0.066(6) 0.066(6) -0.011(5) -0.002(4) -0.005(5)
C12 0.045(5) 0.065(6) 0.046(5) 0.005(5) 0.002(4) -0.007(5)
C7 0.074(6) 0.068(6) 0.037(5) 0.006(5) 0.027(5) 0.025(5)
C10 0.108(13) 0.119(13) 0.159(17) 0.048(12) 0.063(12) 0.046(11)
C8 0.149(16) 0.095(12) 0.113(13) 0.021(10) 0.056(12) 0.022(11)
C9 0.187(19) 0.079(10) 0.098(12) -0.013(9) -0.014(11) 0.016(11)
C13 0.019(4) 0.050(5) 0.035(4) -0.002(4) 0.002(3) 0.003(3)
C18 0.011(3) 0.061(5) 0.039(4) -0.006(4) 0.002(3) 0.004(4)
C17 0.024(4) 0.059(4) 0.029(4) -0.007(4) -0.004(3) 0.003(3)
C16 0.023(4) 0.059(5) 0.033(4) -0.016(4) 0.003(3) -0.005(4)
C15 0.024(4) 0.047(4) 0.027(4) -0.009(4) 0.008(3) 0.002(3)
C14 0.030(4) 0.044(4) 0.025(4) -0.007(4) 0.004(3) -0.001(4)
C23 0.140(10) 0.066(7) 0.059(7) 0.017(6) 0.043(7) -0.016(7)
C24 0.135(11) 0.078(7) 0.079(8) 0.021(7) 0.034(8) -0.017(8)
C19 0.027(4) 0.040(5) 0.040(5) -0.013(4) -0.007(4) 0.004(4)
C22 0.046(7) 0.068(8) 0.138(13) -0.043(8) -0.011(7) 0.019(6)
C20 0.095(9) 0.044(6) 0.031(5) -0.024(5) 0.011(5) -0.003(6)
C21 0.075(8) 0.058(7) 0.078(8) 0.001(6) 0.029(7) -0.012(6)
C25 0.021(4) 0.037(4) 0.043(4) -0.002(4) -0.001(3) 0.000(3)
C30 0.015(3) 0.023(4) 0.035(4) 0.003(3) -0.006(3) 0.004(3)
C29 0.022(4) 0.035(4) 0.030(4) 0.002(3) 0.002(3) -0.007(3)
C28 0.027(4) 0.046(4) 0.018(4) 0.004(3) -0.001(3) 0.001(3)
C27 0.037(4) 0.057(5) 0.023(4) 0.003(4) 0.003(3) -0.005(4)
C26 0.037(4) 0.053(5) 0.035(4) 0.004(4) 0.010(4) -0.002(4)
C35 0.022(5) 0.074(7) 0.123(9) -0.016(7) -0.013(5) 0.009(5)
C36 0.037(6) 0.072(7) 0.135(9) -0.013(7) -0.012(6) 0.005(5)
C31 0.059(6) 0.056(6) 0.043(5) -0.011(5) 0.009(5) -0.002(5)
C34 0.143(14) 0.070(9) 0.100(11) -0.034(8) 0.054(10) -0.032(9)
C33 0.078(9) 0.100(11) 0.099(11) -0.033(9) 0.017(8) -0.032(8)
C32 0.181(19) 0.097(12) 0.075(10) 0.008(9) -0.029(11) -0.013(12)
C37 0.027(4) 0.033(4) 0.029(4) 0.001(3) -0.001(3) -0.002(3)
C42 0.031(4) 0.032(4) 0.040(4) 0.007(4) -0.004(3) -0.006(3)
C41 0.027(4) 0.040(4) 0.037(4) 0.001(3) 0.010(3) -0.009(3)
C40 0.026(4) 0.044(4) 0.027(4) 0.004(3) 0.009(3) -0.007(3)
C39 0.030(4) 0.039(4) 0.024(4) 0.002(3) 0.008(3) -0.003(3)
C38 0.032(4) 0.028(4) 0.029(4) 0.000(3) 0.002(3) -0.001(3)
C47 0.056(6) 0.049(5) 0.058(6) 0.000(5) 0.021(5) -0.002(5)
C48 0.071(7) 0.053(6) 0.059(6) 0.009(5) 0.012(5) 0.009(5)
C43 0.043(5) 0.048(5) 0.060(6) 0.013(5) 0.002(5) -0.010(4)
C46 0.138(15) 0.094(12) 0.115(13) 0.050(10) -0.035(11) -0.036(11)
C45 0.069(9) 0.111(13) 0.168(18) 0.035(12) 0.036(10) -0.023(9)
C44 0.188(19) 0.087(11) 0.099(12) -0.005(10) 0.042(13) -0.030(12)
C49 0.132(15) 0.098(12) 0.116(13) -0.025(10) 0.029(11) -0.007(11)
C50 0.120(12) 0.014(6) 0.127(13) -0.004(7) 0.050(10) 0.007(7)
C51 0.20(2) 0.074(12) 0.21(2) 0.015(13) 0.037(18) 0.040(13)
C52 0.166(11) 0.174(11) 0.159(11) -0.015(9) 0.071(9) -0.015(9)
C53 0.223(14) 0.185(14) 0.213(14) -0.003(10) 0.023(10) -0.013(10)
C54 0.205(14) 0.203(14) 0.212(15) 0.009(9) 0.038(9) -0.017(9)
O1 0.032(3) 0.045(4) 0.050(4) -0.003(3) -0.005(3) 0.006(3)
O2 0.041(4) 0.052(4) 0.095(6) -0.002(4) -0.016(4) 0.003(4)
O3 0.051(4) 0.051(4) 0.089(6) -0.014(5) -0.013(4) -0.016(4)
O10 0.041(4) 0.031(4) 0.037(4) 0.004(3) 0.013(3) -0.001(3)
O11 0.224(13) 0.056(6) 0.070(6) 0.012(5) 0.087(7) -0.006(6)
O12 0.186(11) 0.047(5) 0.079(6) -0.010(5) 0.072(7) 0.005(6)
O7 0.021(3) 0.037(4) 0.052(4) -0.011(3) -0.002(3) 0.006(3)
O9 0.079(6) 0.040(5) 0.177(10) -0.011(6) -0.051(7) -0.002(4)
O8 0.052(6) 0.078(7) 0.294(17) -0.013(8) -0.055(8) 0.030(5)
O4 0.049(4) 0.061(4) 0.034(4) -0.007(3) 0.019(3) -0.005(3)
O5 0.240(17) 0.074(7) 0.075(8) -0.018(6) 0.055(9) -0.025(9)
O6 0.227(16) 0.114(9) 0.100(9) 0.016(7) 0.066(10) -0.036(9)
O13 0.043(3) 0.083(5) 0.048(4) -0.008(4) -0.001(3) -0.010(4)
O14 0.040(4) 0.098(6) 0.083(5) -0.006(5) 0.022(4) 0.005(4)
O15 0.173(12) 0.070(7) 0.146(10) 0.025(7) 0.075(9) 0.036(7)
O16 0.245(16) 0.102(8) 0.139(10) 0.007(8) -0.133(11) -0.033(10)
S1 0.0220(11) 0.0564(15) 0.0434(14) 0.0171(12) 0.0098(10) 0.0115(11)
S4 0.0421(14) 0.0607(16) 0.0301(12) -0.0085(12) -0.0028(10) 0.0216(12)
S3 0.0312(13) 0.0623(17) 0.0471(15) -0.0260(13) 0.0129(11) -0.0122(12)
S2 0.0323(12) 0.0426(13) 0.0309(12) 0.0164(10) -0.0037(9) -0.0140(10)

loop_
_atom_type_symbol
_atom_type_description
_atom_type_scat_dispersion_real
_atom_type_scat_dispersion_imag
_atom_type_scat_source
C C 0.0033 0.0016 'International Tables Vol C Tables 4.2.6.8 and 6.1.1.4'
H H 0.0000 0.0000 'International Tables Vol C Tables 4.2.6.8 and 6.1.1.4'
O O 0.0106 0.0060 'International Tables Vol C Tables 4.2.6.8 and 6.1.1.4'
S S 0.1246 0.1234 'International Tables Vol C Tables 4.2.6.8 and 6.1.1.4'

loop_
_geom_angle_atom_site_label_1
_geom_angle_atom_site_label_2
_geom_angle_atom_site_label_3
_geom_angle
C6 C1 C2 118.9(9)
C6 C1 S1 123.9(7)
C2 C1 S1 117.0(7)
C1 C6 C5 121.4(8)
C1 C6 O1 120.5(9)
C5 C6 O1 117.9(8)
C6 C5 C4 116.1(8)
C6 C5 S4 122.7(7)
C4 C5 S4 120.9(7)
C3 C4 C5 124.6(9)
C3 C4 H4 117.7
C5 C4 H4 117.7
C4 C3 C2 115.5(9)
C4 C3 C7 120.8(9)
C2 C3 C7 123.7(8)
C3 C2 C1 123.1(9)
C3 C2 H2 118.4
C1 C2 H2 118.4
O1 C11 C12 109.5(8)
O1 C11 H11A 109.8
C12 C11 H11A 109.8
O1 C11 H11B 109.8
C12 C11 H11B 109.8
H11A C11 H11B 108.2
O2 C12 O3 125.1(10)
O2 C12 C11 125.9(9)
O3 C12 C11 109.1(9)
C8 C7 C10 118.3(12)
C8 C7 C9 108.0(13)
C10 C7 C9 94.2(13)
C8 C7 C3 115.2(9)
C10 C7 C3 109.4(11)
C9 C7 C3 109.5(9)
C7 C10 H10A 109.5
C7 C10 H10B 109.5
H10A C10 H10B 109.5
C7 C10 H10C 109.5
H10A C10 H10C 109.5
H10B C10 H10C 109.5
C7 C8 H8A 109.5
C7 C8 H8B 109.5
H8A C8 H8B 109.5
C7 C8 H8C 109.5
H8A C8 H8C 109.5
H8B C8 H8C 109.5
C7 C9 H9A 109.5
C7 C9 H9B 109.5
H9A C9 H9B 109.5
C7 C9 H9C 109.5
H9A C9 H9C 109.5
H9B C9 H9C 109.5
C18 C13 C14 120.1(8)
C18 C13 S4 117.9(6)
C14 C13 S4 122.1(7)
C13 C18 C17 123.4(8)
C13 C18 H18 118.3
C17 C18 H18 118.3
C18 C17 C16 114.7(8)
C18 C17 C19 123.1(8)
C16 C17 C19 122.2(8)
C15 C16 C17 120.9(8)
C15 C16 H16 119.5
C17 C16 H16 119.5
C16 C15 C14 121.8(8)
C16 C15 S3 117.6(6)
C14 C15 S3 120.4(7)
C15 C14 C13 118.7(8)
C15 C14 O4 121.4(8)
C13 C14 O4 119.7(8)
O4 C23 C24 113.4(11)
O4 C23 H23A 108.9
C24 C23 H23A 108.9
O4 C23 H23B 108.9
C24 C23 H23B 108.9
H23A C23 H23B 107.7
O6 C24 O5 126.9(17)
O6 C24 C23 117.3(16)
O5 C24 C23 115.7(13)
C17 C19 C21 111.2(8)
C17 C19 C22 114.0(8)
C21 C19 C22 106.1(9)
C17 C19 C20 108.0(8)
C21 C19 C20 108.6(8)
C22 C19 C20 108.7(9)
C19 C22 H22A 109.5
C19 C22 H22B 109.5
H22A C22 H22B 109.5
C19 C22 H22C 109.5
H22A C22 H22C 109.5
H22B C22 H22C 109.5
C19 C20 H20A 109.5
C19 C20 H20B 109.5
H20A C20 H20B 109.5
C19 C20 H20C 109.5
H20A C20 H20C 109.5
H20B C20 H20C 109.5
C19 C21 H21A 109.5
C19 C21 H21B 109.5
H21A C21 H21B 109.5
C19 C21 H21C 109.5
H21A C21 H21C 109.5
H21B C21 H21C 109.5
C30 C25 C26 120.3(8)
C30 C25 S3 123.0(7)
C26 C25 S3 116.2(7)
C29 C30 O7 124.8(8)
C29 C30 C25 116.8(8)
O7 C30 C25 118.4(8)
C30 C29 C28 123.4(8)
C30 C29 S2 120.1(6)
C28 C29 S2 116.2(6)
C27 C28 C29 120.0(8)
C27 C28 H28 120.0
C29 C28 H28 120.0
C28 C27 C26 120.1(9)
C28 C27 C31 121.5(8)
C26 C27 C31 118.4(8)
C27 C26 C25 119.1(9)
C27 C26 H26 120.4
C25 C26 H26 120.4
O7 C35 C36 112.6(9)
O7 C35 H35A 109.1
C36 C35 H35A 109.1
O7 C35 H35B 109.1
C36 C35 H35B 109.1
H35A C35 H35B 107.8
O8 C36 O9 120.7(12)
O8 C36 C35 116.9(10)
O9 C36 C35 122.1(10)
C32 C31 C34 114.4(12)
C32 C31 C33 105.7(12)
C34 C31 C33 102.5(10)
C32 C31 C27 112.3(9)
C34 C31 C27 112.9(9)
C33 C31 C27 108.1(9)
C31 C34 H34A 109.5
C31 C34 H34B 109.5
H34A C34 H34B 109.5
C31 C34 H34C 109.5
H34A C34 H34C 109.5
H34B C34 H34C 109.5
C31 C33 H33A 109.5
C31 C33 H33B 109.5
H33A C33 H33B 109.5
C31 C33 H33C 109.5
H33A C33 H33C 109.5
H33B C33 H33C 109.5
C31 C32 H32A 109.5
C31 C32 H32B 109.5
H32A C32 H32B 109.5
C31 C32 H32C 109.5
H32A C32 H32C 109.5
H32B C32 H32C 109.5
C42 C37 C38 118.4(8)
C42 C37 S2 117.5(6)
C38 C37 S2 122.9(6)
C41 C42 C37 123.3(8)
C41 C42 H42 118.3
C37 C42 H42 118.3
C40 C41 C42 114.7(8)
C40 C41 C43 123.9(8)
C42 C41 C43 121.3(8)
C39 C40 C41 123.9(8)
C39 C40 H40 118.1
C41 C40 H40 118.1
C40 C39 C38 121.5(8)
C40 C39 S1 118.5(6)
C38 C39 S1 119.7(7)
C39 C38 O10 122.7(8)
C39 C38 C37 117.4(8)
O10 C38 C37 119.9(7)
O10 C47 C48 108.2(9)
O10 C47 H47A 110.1
C48 C47 H47A 110.1
O10 C47 H47B 110.1
C48 C47 H47B 110.1
H47A C47 H47B 108.4
O11 C48 O12 123.8(11)
O11 C48 C47 127.8(12)
O12 C48 C47 108.4(10)
C45 C43 C44 102.5(12)
C45 C43 C46 107.2(12)
C44 C43 C46 113.4(13)
C45 C43 C41 114.5(10)
C44 C43 C41 107.8(10)
C46 C43 C41 111.3(9)
C43 C46 H46A 109.5
C43 C46 H46B 109.5
H46A C46 H46B 109.5
C43 C46 H46C 109.5
H46A C46 H46C 109.5
H46B C46 H46C 109.5
C43 C45 H45A 109.5
C43 C45 H45B 109.5
H45A C45 H45B 109.5
C43 C45 H45C 109.5
H45A C45 H45C 109.5
H45B C45 H45C 109.5
C43 C44 H44A 109.5
C43 C44 H44B 109.5
H44A C44 H44B 109.5
C43 C44 H44C 109.5
H44A C44 H44C 109.5
H44B C44 H44C 109.5
C50 C49 H49A 109.5
C50 C49 H49B 109.5
H49A C49 H49B 109.5
C50 C49 H49C 109.5
H49A C49 H49C 109.5
H49B C49 H49C 109.5
O15 C50 C51 123.4(17)
O15 C50 C49 122.2(15)
C51 C50 C49 114.4(16)
C50 C51 H51A 109.5
C50 C51 H51B 109.5
H51A C51 H51B 109.5
C50 C51 H51C 109.5
H51A C51 H51C 109.5
H51B C51 H51C 109.5
C53 C52 H52A 109.5
C53 C52 H52B 109.5
H52A C52 H52B 109.5
C53 C52 H52C 109.5
H52A C52 H52C 109.5
H52B C52 H52C 109.5
O16 C53 C54 126.6(10)
O16 C53 C52 124.3(9)
C54 C53 C52 108.8(11)
C53 C54 H54A 109.5
C53 C54 H54B 109.5
H54A C54 H54B 109.5
C53 C54 H54C 109.5
H54A C54 H54C 109.5
H54B C54 H54C 109.5
C6 O1 C11 111.5(7)
C12 O3 H3 109.5
C38 O10 C47 110.2(7)
C48 O12 H12A 109.5
C30 O7 C35 113.8(7)
C36 O9 H9 109.5
C14 O4 C23 113.9(8)
C24 O5 H5 111(10)
H13A O13 H13B 111(3)
H14B O14 H14A 102(2)
H14B O14 H14B 0(10)
H14A O14 H14B 102(2)
C1 S1 C39 107.3(4)
C5 S4 C13 106.6(4)
C25 S3 C15 105.6(4)
C37 S2 C29 105.6(4)

loop_
_geom_bond_atom_site_label_1
_geom_bond_atom_site_label_2
_geom_bond_distance
C1 C6 1.331(12)
C1 C2 1.377(12)
C1 S1 1.792(9)
C6 C5 1.387(13)
C6 O1 1.420(10)
C5 C4 1.389(13)
C5 S4 1.756(9)
C4 C3 1.344(12)
C4 H4 0.9300
C3 C2 1.360(13)
C3 C7 1.560(14)
C2 H2 0.9300
C11 O1 1.441(11)
C11 C12 1.499(15)
C11 H11A 0.9700
C11 H11B 0.9700
C12 O2 1.191(12)
C12 O3 1.281(12)
C7 C8 1.445(16)
C7 C10 1.482(18)
C7 C9 1.519(18)
C10 H10A 0.9600
C10 H10B 0.9600
C10 H10C 0.9600
C8 H8A 0.9600
C8 H8B 0.9600
C8 H8C 0.9600
C9 H9A 0.9600
C9 H9B 0.9600
C9 H9C 0.9600
C13 C18 1.389(13)
C13 C14 1.390(12)
C13 S4 1.789(8)
C18 C17 1.401(12)
C18 H18 0.9300
C17 C16 1.458(11)
C17 C19 1.498(13)
C16 C15 1.379(12)
C16 H16 0.9300
C15 C14 1.388(12)
C15 S3 1.797(8)
C14 O4 1.393(10)
C23 O4 1.435(12)
C23 C24 1.53(2)
C23 H23A 0.9700
C23 H23B 0.9700
C24 O6 1.182(16)
C24 O5 1.275(18)
C19 C21 1.510(14)
C19 C22 1.512(13)
C19 C20 1.533(12)
C22 H22A 0.9600
C22 H22B 0.9600
C22 H22C 0.9600
C20 H20A 0.9600
C20 H20B 0.9600
C20 H20C 0.9600
C21 H21A 0.9600
C21 H21B 0.9600
C21 H21C 0.9600
C25 C30 1.418(12)
C25 C26 1.426(13)
C25 S3 1.777(10)
C30 C29 1.358(12)
C30 O7 1.365(10)
C29 C28 1.385(11)
C29 S2 1.793(9)
C28 C27 1.367(12)
C28 H28 0.9300
C27 C26 1.382(13)
C27 C31 1.583(14)
C26 H26 0.9300
C35 O7 1.432(11)
C35 C36 1.455(16)
C35 H35A 0.9700
C35 H35B 0.9700
C36 O8 1.253(14)
C36 O9 1.297(13)
C31 C32 1.451(17)
C31 C34 1.496(16)
C31 C33 1.547(17)
C34 H34A 0.9600
C34 H34B 0.9600
C34 H34C 0.9600
C33 H33A 0.9600
C33 H33B 0.9600
C33 H33C 0.9600
C32 H32A 0.9600
C32 H32B 0.9600
C32 H32C 0.9600
C37 C42 1.403(12)
C37 C38 1.413(11)
C37 S2 1.764(8)
C42 C41 1.400(12)
C42 H42 0.9300
C41 C40 1.372(12)
C41 C43 1.531(13)
C40 C39 1.360(12)
C40 H40 0.9300
C39 C38 1.381(12)
C39 S1 1.800(9)
C38 O10 1.385(11)
C47 O10 1.420(12)
C47 C48 1.513(15)
C47 H47A 0.9700
C47 H47B 0.9700
C48 O11 1.134(13)
C48 O12 1.303(14)
C43 C45 1.430(16)
C43 C44 1.468(18)
C43 C46 1.526(17)
C46 H46A 0.9600
C46 H46B 0.9600
C46 H46C 0.9600
C45 H45A 0.9600
C45 H45B 0.9600
C45 H45C 0.9600
C44 H44A 0.9600
C44 H44B 0.9600
C44 H44C 0.9600
C49 C50 1.54(2)
C49 H49A 0.9600
C49 H49B 0.9600
C49 H49C 0.9600
C50 O15 1.159(15)
C50 C51 1.42(2)
C51 H51A 0.9600
C51 H51B 0.9600
C51 H51C 0.9600
C52 C53 1.508(10)
C52 H52A 0.9600
C52 H52B 0.9600
C52 H52C 0.9600
C53 O16 1.224(9)
C53 C54 1.497(10)
C54 H54A 0.9600
C54 H54B 0.9600
C54 H54C 0.9600
O3 H3 0.8200
O12 H12A 0.8200
O9 H9 0.8200
O5 H5 0.83(19)
O13 H13A 0.820(10)
O13 H13B 0.820(10)
O14 H14B 0.922(11)
O14 H14A 0.846(10)
O14 H14B 0.922(11)

loop_
_geom_torsion_atom_site_label_1
_geom_torsion_atom_site_label_2
_geom_torsion_atom_site_label_3
_geom_torsion_atom_site_label_4
_geom_torsion
C2 C1 C6 C5 0.3(13)
S1 C1 C6 C5 176.5(6)
C2 C1 C6 O1 -174.6(7)
S1 C1 C6 O1 1.6(11)
C1 C6 C5 C4 -1.4(12)
O1 C6 C5 C4 173.6(7)
C1 C6 C5 S4 -175.4(6)
O1 C6 C5 S4 -0.4(11)
C6 C5 C4 C3 -1.6(13)
S4 C5 C4 C3 172.5(7)
C5 C4 C3 C2 5.4(13)
C5 C4 C3 C7 -177.2(9)
C4 C3 C2 C1 -6.5(13)
C7 C3 C2 C1 176.1(9)
C6 C1 C2 C3 3.9(13)
S1 C1 C2 C3 -172.5(7)
O1 C11 C12 O2 5.9(16)
O1 C11 C12 O3 -174.4(9)
C4 C3 C7 C8 -10.1(16)
C2 C3 C7 C8 167.1(11)
C4 C3 C7 C10 126.0(12)
C2 C3 C7 C10 -56.7(15)
C4 C3 C7 C9 -132.1(12)
C2 C3 C7 C9 45.2(16)
C14 C13 C18 C17 -7.3(14)
S4 C13 C18 C17 172.5(7)
C13 C18 C17 C16 5.9(13)
C13 C18 C17 C19 -174.7(9)
C18 C17 C16 C15 -0.7(13)
C19 C17 C16 C15 179.8(9)
C17 C16 C15 C14 -3.1(14)
C17 C16 C15 S3 -176.7(7)
C16 C15 C14 C13 2.0(14)
S3 C15 C14 C13 175.4(7)
C16 C15 C14 O4 -173.9(8)
S3 C15 C14 O4 -0.5(12)
C18 C13 C14 C15 3.1(14)
S4 C13 C14 C15 -176.7(7)
C18 C13 C14 O4 179.0(8)
S4 C13 C14 O4 -0.7(12)
O4 C23 C24 O6 175.2(16)
O4 C23 C24 O5 -8(2)
C18 C17 C19 C21 -57.5(12)
C16 C17 C19 C21 121.9(10)
C18 C17 C19 C22 -177.4(10)
C16 C17 C19 C22 2.1(14)
C18 C17 C19 C20 61.6(12)
C16 C17 C19 C20 -118.9(10)
C26 C25 C30 C29 5.5(11)
S3 C25 C30 C29 177.0(6)
C26 C25 C30 O7 -172.8(7)
S3 C25 C30 O7 -1.3(10)
O7 C30 C29 C28 174.5(7)
C25 C30 C29 C28 -3.7(11)
O7 C30 C29 S2 0.5(11)
C25 C30 C29 S2 -177.7(6)
C30 C29 C28 C27 -1.0(12)
S2 C29 C28 C27 173.2(6)
C29 C28 C27 C26 3.9(12)
C29 C28 C27 C31 -176.7(8)
C28 C27 C26 C25 -2.0(13)
C31 C27 C26 C25 178.5(8)
C30 C25 C26 C27 -2.7(12)
S3 C25 C26 C27 -174.8(7)
O7 C35 C36 O8 169.1(15)
O7 C35 C36 O9 -5(2)
C28 C27 C31 C32 -133.0(13)
C26 C27 C31 C32 46.5(15)
C28 C27 C31 C34 -1.8(14)
C26 C27 C31 C34 177.6(11)
C28 C27 C31 C33 110.9(10)
C26 C27 C31 C33 -69.7(12)
C38 C37 C42 C41 5.3(14)
S2 C37 C42 C41 173.3(7)
C37 C42 C41 C40 2.8(13)
C37 C42 C41 C43 179.6(9)
C42 C41 C40 C39 -7.2(13)
C43 C41 C40 C39 176.1(9)
C41 C40 C39 C38 3.2(14)
C41 C40 C39 S1 -170.5(7)
C40 C39 C38 O10 -176.0(8)
S1 C39 C38 O10 -2.4(12)
C40 C39 C38 C37 5.4(13)
S1 C39 C38 C37 179.0(6)
C42 C37 C38 C39 -9.3(13)
S2 C37 C38 C39 -176.6(7)
C42 C37 C38 O10 172.1(8)
S2 C37 C38 O10 4.8(12)
O10 C47 C48 O11 -2.6(18)
O10 C47 C48 O12 179.0(10)
C40 C41 C43 C45 -30.9(16)
C42 C41 C43 C45 152.6(11)
C40 C41 C43 C44 82.3(13)
C42 C41 C43 C44 -94.2(13)
C40 C41 C43 C46 -152.7(12)
C42 C41 C43 C46 30.8(15)
C1 C6 O1 C11 83.5(10)
C5 C6 O1 C11 -91.5(10)
C12 C11 O1 C6 175.8(8)
C39 C38 O10 C47 91.4(10)
C37 C38 O10 C47 -90.0(10)
C48 C47 O10 C38 -170.6(8)
C29 C30 O7 C35 -91.9(11)
C25 C30 O7 C35 86.3(10)
C36 C35 O7 C30 -179.4(11)
C15 C14 O4 C23 90.7(12)
C13 C14 O4 C23 -85.1(12)
C24 C23 O4 C14 -167.6(11)
C6 C1 S1 C39 52.8(8)
C2 C1 S1 C39 -131.0(7)
C40 C39 S1 C1 -124.2(7)
C38 C39 S1 C1 62.1(8)
C6 C5 S4 C13 -60.7(8)
C4 C5 S4 C13 125.6(7)
C18 C13 S4 C5 126.9(8)
C14 C13 S4 C5 -53.4(9)
C30 C25 S3 C15 53.6(8)
C26 C25 S3 C15 -134.6(7)
C16 C15 S3 C25 -123.0(7)
C14 C15 S3 C25 63.3(8)
C42 C37 S2 C29 136.7(7)
C38 C37 S2 C29 -55.9(9)
C30 C29 S2 C37 -61.8(7)
C28 C29 S2 C37 123.8(6)
